data_2102032
loop_
_publ_author_name
'Glidewell, Christopher'
'Ferguson, George'
'Lough, Alan J.'
'Gregson, Richard M.'

_publ_section_title
;3,6,9,16,19,22-Hexaazatricyclo[22.2.2.2^11,14^]triconta-1(26),11(29),12,14(30),24,27-hexaene,
 C~24~H~38~N~6~, as a building block in supramolecular chemistry: structures
 in two and three dimensions
;
_journal_issue 2
_journal_name_full 'Acta Crystallographica Section B'
_journal_page_first 287
_journal_page_last 298
_journal_paper_doi 10.1107/S0108768199014032
_journal_volume 56
_journal_year 2000
_chemical_formula_moiety 'C24 H40 N6, 2(C12 H9 O4 S)'
_chemical_formula_sum 'C48 H58 N6 O8 S2'
_chemical_formula_weight 911.12
_chemical_name_systematic
;
3,6,9,16,19,22-Hexa-azatricyclo[22.2.2.211,14]triconta-1(26),11(29),
12,14(30),24,27-hexaene -- 4,4'-Sulfonyldiphenol (1/2)
;
_space_group_IT_number 14
_symmetry_cell_setting monoclinic
_symmetry_space_group_name_Hall '-P 2yn'
_symmetry_space_group_name_H-M 'P 1 21/n 1'
_cell_angle_alpha 90.00
_cell_angle_beta 108.2524(11)
_cell_angle_gamma 90.00
_cell_formula_units_Z 4
_cell_length_a 18.0527(5)
_cell_length_b 13.1074(2)
_cell_length_c 20.5723(5)
_cell_measurement_reflns_used 9421
_cell_measurement_temperature 100.0(10)
_cell_measurement_theta_max 26.32
_cell_measurement_theta_min 4.10
_cell_volume 4622.98(19)
_computing_cell_refinement 'DENZO-SMN (Otwinowski & Minor, 1997)'
_computing_data_collection 'Kappa-CCD server software (Nonius, 1997)'
_computing_data_reduction 'DENZO-SMN (Otwinowski & Minor, 1997)'
_computing_molecular_graphics 'NRCVAX-96, ORTEP (Johnson, 1976), PLATON (Spek, 1999)'
_computing_publication_material 'NRCVAX-96, SHELXL-97  and WordPerfect macro PRPKAPPA (Ferguson, 1999)'
_computing_structure_refinement 'NRCVAX-96 and SHELXL-97 (Sheldrick, 1997b)'
_computing_structure_solution 'SHELXS-97 (Sheldrick, 1997a)'
_diffrn_ambient_temperature 100.0(10)
_diffrn_measured_fraction_theta_full .995
_diffrn_measured_fraction_theta_max .995
_diffrn_measurement_device_type Kappa-CCD
_diffrn_measurement_method '\f scans and \w scans with \k offsets'
_diffrn_radiation_monochromator graphite
_diffrn_radiation_source 'fine-focus sealed X-ray tube'
_diffrn_radiation_type 'Mo K\a'
_diffrn_radiation_wavelength .71073
_diffrn_reflns_av_R_equivalents .059
_diffrn_reflns_av_sigmaI/netI .0521
_diffrn_reflns_limit_h_max 22
_diffrn_reflns_limit_h_min 0
_diffrn_reflns_limit_k_max 16
_diffrn_reflns_limit_k_min 0
_diffrn_reflns_limit_l_max 24
_diffrn_reflns_limit_l_min -25
_diffrn_reflns_number 40273
_diffrn_reflns_theta_full 26.32
_diffrn_reflns_theta_max 26.32
_diffrn_reflns_theta_min 4.10
_diffrn_standards_decay_% 0
_exptl_absorpt_coefficient_mu .176
_exptl_absorpt_correction_T_max .9657
_exptl_absorpt_correction_T_min .9574
_exptl_absorpt_correction_type multi-scan
_exptl_absorpt_process_details 'DENZO-SMN (Otwinowski & Minor, 1997)'
_exptl_crystal_colour colourless
_exptl_crystal_density_diffrn 1.309
_exptl_crystal_density_method 'not measured'
_exptl_crystal_description block
_exptl_crystal_F_000 1936
_exptl_crystal_size_max .35
_exptl_crystal_size_mid .34
_exptl_crystal_size_min .31
_refine_diff_density_max .400
_refine_diff_density_min -.564
_refine_ls_extinction_method none
_refine_ls_goodness_of_fit_ref 1.038
_refine_ls_hydrogen_treatment constr
_refine_ls_matrix_type full
_refine_ls_number_parameters 626
_refine_ls_number_reflns 9421
_refine_ls_number_restraints 40
_refine_ls_restrained_S_all 1.036
_refine_ls_R_factor_all .0812
_refine_ls_R_factor_gt .0495
_refine_ls_shift/su_max .016
_refine_ls_shift/su_mean .001
_refine_ls_structure_factor_coef Fsqd
_refine_ls_weighting_details 'w=1/[\s^2^(Fo^2^)+(0.0642P)^2^+1.8417P] where P=(Fo^2^+2Fc^2^)/3'
_refine_ls_weighting_scheme calc
_refine_ls_wR_factor_ref .1337
_reflns_number_gt 6549
_reflns_number_total 9421
_reflns_threshold_expression >2\s(I)
_cod_data_source_file na0100.cif
_cod_data_source_block 9891k
_cod_depositor_comments
;
The following automatic conversions were performed:
'_exptl_absorpt_correction_type' value 'Multi-scan' changed to
'multi-scan' according to
'/home/saulius/struct/CIF-dictionaries/cif_core.dic' dictionary named
'cif_core.dic' version 2.4.1 from 2010-06-29.

Automatic conversion script
Id: cif_fix_enum 1527 2010-12-29 10:47:43Z saulius 

The following automatic conversions were performed:

'_exptl_absorpt_correction_type' value 'Multi-scan' changed to
'multi-scan' according to
/home/saulius/struct/CIF-dictionaries/cif_core.dic dictionary named
'cif_core.dic' version 2.4.1 from 2010-06-29.

Automatic conversion script
Id: cif_fix_values 1715 2011-07-08 13:25:40Z adriana 
;
_cod_original_cell_volume 4622.97(18)
_cod_original_sg_symbol_H-M 'P 21/n'
_cod_database_code 2102032

loop_
_symmetry_equiv_pos_as_xyz
'x, y, z'
'-x+1/2, y+1/2, -z+1/2'
'-x, -y, -z'
'x+1/2, -y+1/2, z+1/2'

loop_
_atom_site_label
_atom_site_fract_x
_atom_site_fract_y
_atom_site_fract_z
_atom_site_U_iso_or_equiv
_atom_site_adp_type
_atom_site_calc_flag
_atom_site_refinement_flags
_atom_site_occupancy
_atom_site_disorder_assembly
_atom_site_disorder_group
_atom_site_type_symbol
S1 .75903(3) .48883(4) .21368(3) .02350(14) Uani d . 1 . . S
O11 .78096(9) .45337(11) .28355(8) .0277(4) Uani d . 1 . . O
O12 .72018(9) .58632(11) .19760(8) .0296(4) Uani d . 1 . . O
O14 .54836(9) .18282(11) .04164(8) .0273(4) Uani d . 1 . . O
O24 1.02947(9) .49234(11) .11385(9) .0330(4) Uani d . 1 . . O
C11 .69785(12) .39527(15) .16265(11) .0229(5) Uani d . 1 . . C
C12 .69281(13) .29866(16) .18889(11) .0244(5) Uani d . 1 . . C
C13 .64358(13) .22581(16) .14907(11) .0252(5) Uani d . 1 . . C
C14 .59840(12) .25016(16) .08208(11) .0231(5) Uani d . 1 . . C
C15 .60543(13) .34645(16) .05519(11) .0253(5) Uani d . 1 . . C
C16 .65429(13) .41866(16) .09512(11) .0244(5) Uani d . 1 . . C
C21 .84200(12) .49302(15) .18736(11) .0225(5) Uani d . 1 . . C
C22 .89350(13) .41076(15) .20098(11) .0241(5) Uani d . 1 . . C
C23 .95697(13) .41220(16) .17768(11) .0262(5) Uani d . 1 . . C
C24 .97091(13) .49436(16) .13905(12) .0269(5) Uani d . 1 . . C
C25 .91813(14) .57735(17) .12621(13) .0310(5) Uani d . 1 . . C
C26 .85486(14) .57631(16) .15000(12) .0298(5) Uani d . 1 . . C
S2 .25208(3) .01329(4) .18370(3) .03033(16) Uani d . 1 . . S
O21 .20992(10) -.07990(12) .15944(10) .0423(5) Uani d . 1 . . O
O22 .27674(10) .03464(12) .25570(9) .0361(4) Uani d . 1 . . O
O34 .04209(9) .34211(12) .04311(8) .0329(4) Uani d . 1 . . O
O44 .52878(9) .01555(11) .09189(8) .0286(4) Uani d . 1 . . O
C31 .19312(12) .11512(16) .14213(12) .0263(5) Uani d . 1 . . C
C32 .14907(14) .10532(17) .07326(13) .0315(5) Uani d . 1 . . C
C33 .09977(14) .18277(18) .04079(12) .0314(5) Uani d . 1 . . C
C34 .09371(13) .27026(17) .07676(12) .0262(5) Uani d . 1 . . C
C35 .13909(13) .28190(16) .14490(11) .0265(5) Uani d . 1 . . C
C36 .18863(13) .20409(16) .17738(12) .0260(5) Uani d . 1 . . C
C41 .33383(13) .01407(16) .15559(12) .0271(5) Uani d . 1 . . C
C42 .34412(13) -.06182(16) .11220(12) .0282(5) Uani d . 1 . . C
C43 .40931(13) -.06129(16) .09082(12) .0277(5) Uani d . 1 . . C
C44 .46686(13) .01470(15) .11297(11) .0243(5) Uani d . 1 . . C
C45 .45501(13) .09150(17) .15689(12) .0278(5) Uani d . 1 . . C
C46 .38945(13) .09123(17) .17724(12) .0298(5) Uani d . 1 . . C
N51 .05031(12) -.18651(17) .13235(10) .0278(5) Uani d P .920(3) A -1 N
N52 .10277(14) -.36563(19) .06923(12) .0245(6) Uani d P .920(3) A -1 N
N53 .14937(13) -.27976(16) -.03495(12) .0295(6) Uani d P .920(3) A -1 N
C51 -.14282(15) .11121(18) .08805(13) .0258(6) Uani d P .920(3) A -1 C
C52 -.07745(16) .08864(19) .06919(13) .0302(6) Uani d P .920(3) A -1 C
C53 -.03198(15) .00389(18) .09498(13) .0292(6) Uani d P .920(3) A -1 C
C54 -.05066(15) -.06228(17) .14007(13) .0265(6) Uani d P .920(3) A -1 C
C55 -.11731(15) -.04066(19) .15813(14) .0299(6) Uani d P .920(3) A -1 C
C56 -.16200(16) .0453(2) .13334(15) .0294(6) Uani d P .920(3) A -1 C
C57 .00087(15) -.15156(18) .17227(13) .0294(6) Uani d P .920(3) A -1 C
C58 .10597(15) -.26329(17) .16995(12) .0273(6) Uani d P .920(3) A -1 C
C59 .15338(16) -.30464(18) .12682(13) .0277(6) Uani d P .920(3) A -1 C
C510 .14472(16) -.4291(2) .03200(14) .0306(7) Uani d P .920(3) A -1 C
C511 .19490(16) -.3649(2) .00105(15) .0337(7) Uani d P .920(3) A -1 C
C512 .19244(16) -.20398(19) -.06081(14) .0299(6) Uani d P .920(3) A -1 C
N61 .43281(11) .31397(13) -.20955(9) .0262(4) Uani d . 1 . . N
N62 .40386(10) .15458(13) -.06891(9) .0231(4) Uani d . 1 . . N
N63 .34363(11) .25746(14) .02518(10) .0299(4) Uani d . 1 . . N
C61 .64295(14) .58929(17) -.09817(12) .0294(5) Uani d . 1 . . C
C62 .57006(14) .56489(18) -.09232(13) .0351(6) Uani d . 1 . . C
C63 .52341(14) .49053(17) -.13403(13) .0337(6) Uani d . 1 . . C
C64 .54806(13) .43687(16) -.18142(11) .0259(5) Uani d . 1 . . C
C65 .61988(14) .46260(17) -.18789(12) .0288(5) Uani d . 1 . . C
C66 .66614(14) .53851(17) -.14781(12) .0287(5) Uani d . 1 . . C
C67 .49920(13) .35449(16) -.22735(12) .0266(5) Uani d . 1 . . C
C68 .45527(13) .25561(17) -.14638(12) .0286(5) Uani d . 1 . . C
C69 .38395(14) .22882(16) -.12611(11) .0281(5) Uani d . 1 . . C
C610 .33612(13) .11221(16) -.05163(12) .0275(5) Uani d . 1 . . C
C611 .29077(14) .19370(17) -.02772(12) .0302(5) Uani d . 1 . . C
C612 .30250(15) .33621(18) .05036(13) .0352(6) Uani d . 1 . . C
N71 .0735(8) -.1903(13) .2048(8) .031(3) Uiso d PD .080(3) A -2 N
N72 .0948(13) -.353(2) .0625(13) .031(3) Uiso d PD .080(3) A -2 N
N73 .1472(11) -.2484(18) -.0272(16) .031(3) Uiso d PD .080(3) A -2 N
C71 -.1343(8) .0863(10) .0985(10) .031(3) Uiso d PD .080(3) A -2 C
C72 -.0614(9) .0638(13) .0925(10) .031(3) Uiso d PD .080(3) A -2 C
C73 -.0156(8) -.0122(13) .1327(9) .031(3) Uiso d PD .080(3) A -2 C
C74 -.0417(8) -.0666(9) .1792(7) .031(3) Uiso d PD .080(3) A -2 C
C75 -.1147(10) -.0440(14) .1852(11) .031(3) Uiso d PD .080(3) A -2 C
C76 -.1606(10) .0319(15) .1451(12) .031(3) Uiso d PD .080(3) A -2 C
C77 .0077(10) -.1498(11) .2234(8) .031(3) Uiso d PD .080(3) A -2 C
C78 .0486(10) -.247(2) .1407(12) .031(3) Uiso d PD .080(3) A -2 C
C79 .1191(11) -.282(2) .1217(14) .031(3) Uiso d PD .080(3) A -2 C
C710 .1595(16) -.4008(12) .0438(13) .031(3) Uiso d PD .080(3) A -2 C
C711 .2013(12) -.3259(18) .0112(16) .031(3) Uiso d PD .080(3) A -2 C
C712 .1850(9) -.1689(14) -.0551(13) .031(3) Uiso d PD .080(3) A -2 C
H14 .5501 .1277 .0629 .041 Uiso calc R 1 . . H
H12 .7233 .2825 .2344 .029 Uiso calc R 1 . . H
H13 .6405 .1598 .1671 .030 Uiso calc R 1 . . H
H15 .5764 .3620 .0092 .030 Uiso calc R 1 . . H
H16 .6584 .4842 .0769 .029 Uiso calc R 1 . . H
H22 .8847 .3539 .2263 .029 Uiso calc R 1 . . H
H23 .9923 .3564 .1879 .031 Uiso calc R 1 . . H
H25 .9265 .6344 .1009 .037 Uiso calc R 1 . . H
H26 .8198 .6325 .1410 .036 Uiso calc R 1 . . H
H34 .0426 .3910 .0696 .049 Uiso calc R 1 . . H
H32 .1531 .0452 .0488 .038 Uiso calc R 1 . . H
H33 .0700 .1763 -.0061 .038 Uiso calc R 1 . . H
H35 .1360 .3429 .1689 .032 Uiso calc R 1 . . H
H36 .2196 .2115 .2239 .031 Uiso calc R 1 . . H
H42 .3062 -.1142 .0972 .034 Uiso calc R 1 . . H
H43 .4155 -.1131 .0606 .033 Uiso calc R 1 . . H
H45 .4928 .1439 .1725 .033 Uiso calc R 1 . . H
H46 .3819 .1439 .2062 .036 Uiso calc R 1 . . H
H51A .0769 -.1319 .1225 .033 Uiso calc PR .920(3) A -1 H
H52A .0699 -.3219 .0385 .029 Uiso calc PR .920(3) A -1 H
H52B .0723 -.4079 .0860 .029 Uiso calc PR .920(3) A -1 H
H53A .1095 -.3047 -.0713 .035 Uiso calc PR .920(3) A -1 H
H52 -.0635 .1322 .0380 .036 Uiso calc PR .920(3) A -1 H
H53 .0129 -.0092 .0815 .035 Uiso calc PR .920(3) A -1 H
H55 -.1324 -.0856 .1880 .036 Uiso calc PR .920(3) A -1 H
H56 -.2063 .0594 .1475 .035 Uiso calc PR .920(3) A -1 H
H57A .0345 -.1316 .2185 .035 Uiso calc PR .920(3) A -1 H
H57B -.0325 -.2089 .1776 .035 Uiso calc PR .920(3) A -1 H
H58A .0775 -.3199 .1833 .033 Uiso calc PR .920(3) A -1 H
H58B .1414 -.2325 .2122 .033 Uiso calc PR .920(3) A -1 H
H59A .1768 -.2474 .1087 .033 Uiso calc PR .920(3) A -1 H
H59B .1962 -.3479 .1554 .033 Uiso calc PR .920(3) A -1 H
H51C .1062 -.4674 -.0048 .037 Uiso calc PR .920(3) A -1 H
H51D .1781 -.4792 .0641 .037 Uiso calc PR .920(3) A -1 H
H51E .2412 -.3397 .0376 .040 Uiso calc PR .920(3) A -1 H
H51F .2131 -.4067 -.0310 .040 Uiso calc PR .920(3) A -1 H
H51G .2094 -.2346 -.0978 .036 Uiso calc PR .920(3) A -1 H
H51H .2396 -.1831 -.0235 .036 Uiso calc PR .920(3) A -1 H
H61A .4015 .3673 -.2054 .031 Uiso calc R 1 . . H
H62A .4365 .1859 -.0306 .028 Uiso calc R 1 . . H
H62B .4310 .1014 -.0799 .028 Uiso calc R 1 . . H
H63A .3709 .2168 .0612 .036 Uiso calc R 1 . . H
H62 .5520 .5994 -.0595 .042 Uiso calc R 1 . . H
H63 .4735 .4763 -.1298 .040 Uiso calc R 1 . . H
H65 .6380 .4276 -.2204 .035 Uiso calc R 1 . . H
H66 .7143 .5559 -.1545 .034 Uiso calc R 1 . . H
H67A .4795 .3823 -.2744 .032 Uiso calc R 1 . . H
H67B .5341 .2968 -.2285 .032 Uiso calc R 1 . . H
H68A .4919 .2961 -.1095 .034 Uiso calc R 1 . . H
H68B .4822 .1923 -.1527 .034 Uiso calc R 1 . . H
H69A .3624 .2915 -.1121 .034 Uiso calc R 1 . . H
H69B .3435 .1993 -.1659 .034 Uiso calc R 1 . . H
H61B .3548 .0604 -.0151 .033 Uiso calc R 1 . . H
H61C .3008 .0777 -.0924 .033 Uiso calc R 1 . . H
H61D .2620 .2368 -.0670 .036 Uiso calc R 1 . . H
H61E .2522 .1609 -.0092 .036 Uiso calc R 1 . . H
H61F .2694 .3033 .0747 .042 Uiso calc R 1 . . H
H61G .2678 .3741 .0109 .042 Uiso calc R 1 . . H
H71A .1051 -.1373 .2008 .037 Uiso calc PR .080(3) A -2 H
H72B .0646 -.4034 .0723 .037 Uiso calc PR .080(3) A -2 H
H72A .0639 -.3174 .0252 .037 Uiso calc PR .080(3) A -2 H
H73A .1096 -.2794 -.0626 .037 Uiso calc PR .080(3) A -2 H
H72 -.0429 .1004 .0608 .037 Uiso calc PR .080(3) A -2 H
H73 .0341 -.0271 .1283 .037 Uiso calc PR .080(3) A -2 H
H75 -.1332 -.0806 .2168 .037 Uiso calc PR .080(3) A -2 H
H76 -.2103 .0469 .1495 .037 Uiso calc PR .080(3) A -2 H
H77A .0281 -.1231 .2707 .037 Uiso calc PR .080(3) A -2 H
H77B -.0272 -.2075 .2244 .037 Uiso calc PR .080(3) A -2 H
H78A .0152 -.2031 .1039 .037 Uiso calc PR .080(3) A -2 H
H78B .0175 -.3071 .1456 .037 Uiso calc PR .080(3) A -2 H
H79A .1457 -.2219 .1098 .037 Uiso calc PR .080(3) A -2 H
H79B .1564 -.3166 .1612 .037 Uiso calc PR .080(3) A -2 H
H71C .1386 -.4575 .0115 .037 Uiso calc PR .080(3) A -2 H
H71D .1974 -.4299 .0854 .037 Uiso calc PR .080(3) A -2 H
H71E .2443 -.2928 .0473 .037 Uiso calc PR .080(3) A -2 H
H71F .2242 -.3629 -.0199 .037 Uiso calc PR .080(3) A -2 H
H71G .2136 -.2025 -.0831 .037 Uiso calc PR .080(3) A -2 H
H71H .2244 -.1354 -.0162 .037 Uiso calc PR .080(3) A -2 H

loop_
_atom_site_aniso_label
_atom_site_aniso_U_11
_atom_site_aniso_U_22
_atom_site_aniso_U_33
_atom_site_aniso_U_12
_atom_site_aniso_U_13
_atom_site_aniso_U_23
S1 .0226(3) .0227(3) .0263(3) .0020(2) .0092(2) -.0022(2)
O11 .0291(9) .0318(8) .0231(8) .0004(7) .0094(7) -.0037(6)
O12 .0275(9) .0236(8) .0388(10) .0052(6) .0118(7) -.0021(7)
O14 .0264(9) .0291(8) .0245(8) -.0029(7) .0055(7) -.0015(6)
O24 .0290(9) .0293(8) .0474(11) -.0010(7) .0216(8) .0048(7)
C11 .0198(11) .0243(10) .0260(12) .0008(9) .0094(9) -.0015(8)
C12 .0217(11) .0297(11) .0215(11) .0024(9) .0063(9) .0027(9)
C13 .0240(12) .0263(11) .0267(12) .0005(9) .0099(10) .0027(9)
C14 .0186(11) .0293(11) .0239(12) .0024(9) .0100(9) -.0032(9)
C15 .0231(12) .0300(11) .0223(11) .0043(9) .0064(9) .0031(9)
C16 .0243(12) .0245(11) .0260(12) .0028(9) .0103(10) .0023(9)
C21 .0204(11) .0230(10) .0243(11) .0000(8) .0071(9) -.0023(8)
C22 .0244(12) .0216(10) .0264(12) -.0002(9) .0080(10) .0022(9)
C23 .0239(12) .0247(11) .0296(13) .0044(9) .0077(10) .0026(9)
C24 .0234(12) .0244(11) .0334(13) -.0033(9) .0095(10) .0000(9)
C25 .0316(13) .0229(11) .0422(14) .0006(9) .0168(11) .0059(10)
C26 .0295(13) .0211(10) .0382(14) .0036(9) .0096(11) .0029(9)
S2 .0269(3) .0256(3) .0439(4) -.0009(2) .0189(3) .0000(2)
O21 .0355(10) .0259(8) .0725(14) -.0058(7) .0271(10) -.0043(8)
O22 .0330(10) .0359(9) .0460(11) .0073(7) .0219(8) .0104(8)
O34 .0284(9) .0381(9) .0310(9) .0040(7) .0076(7) .0005(7)
O44 .0254(9) .0272(8) .0364(9) .0022(6) .0143(7) -.0023(7)
C31 .0174(11) .0281(11) .0358(13) -.0024(9) .0118(10) -.0027(9)
C32 .0290(13) .0313(12) .0380(14) -.0051(10) .0159(11) -.0117(10)
C33 .0245(12) .0425(14) .0289(13) -.0053(10) .0107(10) -.0076(10)
C34 .0187(11) .0328(12) .0301(13) -.0017(9) .0119(10) .0003(9)
C35 .0252(12) .0273(11) .0300(13) -.0010(9) .0131(10) -.0052(9)
C36 .0207(12) .0321(12) .0277(12) -.0019(9) .0111(10) -.0035(9)
C41 .0238(12) .0248(11) .0364(13) .0020(9) .0147(10) .0006(9)
C42 .0254(12) .0230(11) .0355(14) -.0022(9) .0087(10) -.0015(9)
C43 .0308(13) .0217(11) .0310(13) .0044(9) .0102(10) -.0037(9)
C44 .0231(12) .0249(11) .0256(12) .0032(9) .0087(9) .0028(9)
C45 .0239(12) .0270(11) .0330(13) -.0035(9) .0095(10) -.0042(9)
C46 .0298(13) .0278(11) .0339(13) -.0025(10) .0132(11) -.0075(9)
N51 .0263(12) .0309(12) .0285(12) -.0023(9) .0119(9) .0019(9)
N52 .0222(11) .0264(12) .0255(12) -.0015(9) .0081(9) .0048(9)
N53 .0313(12) .0313(12) .0272(13) -.0051(10) .0110(10) -.0002(10)
C51 .0289(14) .0247(12) .0257(14) -.0057(10) .0110(11) -.0052(10)
C52 .0376(16) .0296(13) .0294(15) -.0034(11) .0193(13) -.0002(11)
C53 .0293(14) .0328(13) .0315(15) -.0029(11) .0181(12) -.0018(11)
C54 .0325(14) .0244(12) .0246(14) -.0068(10) .0121(11) -.0069(10)
C55 .0332(15) .0310(13) .0304(15) -.0089(11) .0170(13) -.0012(11)
C56 .0280(14) .0330(14) .0324(16) -.0072(11) .0169(12) -.0027(11)
C57 .0356(15) .0269(12) .0292(14) -.0051(11) .0153(12) -.0018(10)
C58 .0292(14) .0279(12) .0238(13) -.0035(10) .0067(11) .0027(10)
C59 .0258(14) .0276(13) .0270(14) -.0037(10) .0045(11) .0005(10)
C510 .0325(16) .0275(13) .0361(16) -.0023(11) .0167(13) -.0015(11)
C511 .0354(16) .0295(13) .0422(17) .0017(12) .0211(13) -.0009(12)
C512 .0354(15) .0311(13) .0296(14) -.0032(12) .0194(12) -.0023(11)
N61 .0282(11) .0239(9) .0279(10) .0007(8) .0106(8) .0008(7)
N62 .0242(10) .0231(9) .0221(10) .0023(7) .0075(8) -.0010(7)
N63 .0315(11) .0321(10) .0262(10) .0027(8) .0092(9) -.0060(8)
C61 .0276(13) .0302(12) .0333(13) .0016(10) .0140(11) -.0020(10)
C62 .0334(14) .0360(13) .0427(15) -.0001(11) .0216(12) -.0118(11)
C63 .0299(13) .0336(13) .0442(15) -.0052(10) .0211(12) -.0074(11)
C64 .0292(12) .0224(10) .0276(12) .0033(9) .0109(10) .0029(9)
C65 .0296(13) .0300(12) .0306(13) .0033(10) .0150(11) -.0026(9)
C66 .0245(12) .0341(12) .0306(13) -.0003(10) .0133(10) -.0009(10)
C67 .0295(12) .0252(11) .0274(12) .0024(9) .0120(10) -.0009(9)
C68 .0281(13) .0275(11) .0312(13) -.0022(9) .0105(10) .0007(9)
C69 .0313(13) .0270(11) .0258(12) .0025(10) .0084(10) .0026(9)
C610 .0302(13) .0286(11) .0263(12) -.0049(10) .0127(10) .0000(9)
C611 .0298(13) .0352(12) .0281(13) -.0045(10) .0129(11) -.0057(10)
C612 .0303(13) .0393(13) .0403(15) -.0016(11) .0174(11) -.0099(11)

loop_
_atom_type_symbol
_atom_type_description
_atom_type_scat_dispersion_real
_atom_type_scat_dispersion_imag
_atom_type_scat_source
C C .0033 .0016 'International Tables Vol C Tables 4.2.6.8 and 6.1.1.4'
H H .0000 .0000 'International Tables Vol C Tables 4.2.6.8 and 6.1.1.4'
N N .0061 .0033 'International Tables Vol C Tables 4.2.6.8 and 6.1.1.4'
O O .0106 .0060 'International Tables Vol C Tables 4.2.6.8 and 6.1.1.4'
S S .1246 .1234 'International Tables Vol C Tables 4.2.6.8 and 6.1.1.4'

loop_
_geom_angle_atom_site_label_1
_geom_angle_atom_site_label_2
_geom_angle_atom_site_label_3
_geom_angle_site_symmetry_3
_geom_angle
_geom_angle_publ_flag
O11 S1 O12 . 118.40(10) y
O11 S1 C21 . 108.96(10) no
O12 S1 C21 . 107.65(10) no
O11 S1 C11 . 107.14(10) no
O12 S1 C11 . 108.09(10) no
C21 S1 C11 . 106.00(10) y
C12 C11 C16 . 120.0(2) no
C12 C11 S1 . 120.53(17) no
C16 C11 S1 . 119.47(16) no
C13 C12 C11 . 120.4(2) no
C12 C13 C14 . 119.5(2) no
O14 C14 C15 . 118.2(2) y
O14 C14 C13 . 122.0(2) y
C15 C14 C13 . 119.8(2) no
C16 C15 C14 . 120.3(2) no
C15 C16 C11 . 119.8(2) no
C22 C21 C26 . 120.0(2) no
C22 C21 S1 . 119.76(16) no
C26 C21 S1 . 120.15(16) no
C23 C22 C21 . 119.7(2) no
C22 C23 C24 . 121.6(2) no
O24 C24 C23 . 121.0(2) y
O24 C24 C25 . 121.3(2) y
C23 C24 C25 . 117.7(2) no
C26 C25 C24 . 120.7(2) no
C25 C26 C21 . 120.2(2) no
O22 S2 O21 . 118.80(10) y
O22 S2 C41 . 108.65(11) no
O21 S2 C41 . 107.42(10) no
O22 S2 C31 . 107.44(10) no
O21 S2 C31 . 107.56(11) no
C41 S2 C31 . 106.30(10) y
C36 C31 C32 . 119.9(2) no
C36 C31 S2 . 120.68(18) no
C32 C31 S2 . 119.37(17) no
C33 C32 C31 . 120.0(2) no
C32 C33 C34 . 119.8(2) no
O34 C34 C33 . 117.3(2) y
O34 C34 C35 . 122.2(2) y
C33 C34 C35 . 120.5(2) no
C36 C35 C34 . 119.5(2) no
C35 C36 C31 . 120.1(2) no
C42 C41 C46 . 119.8(2) no
C42 C41 S2 . 120.42(17) no
C46 C41 S2 . 119.79(17) no
C43 C42 C41 . 120.1(2) no
C42 C43 C44 . 121.1(2) no
O44 C44 C43 . 121.0(2) no
O44 C44 C45 . 121.2(2) no
C43 C44 C45 . 117.8(2) no
C46 C45 C44 . 120.7(2) no
C45 C46 C41 . 120.5(2) no
C58 N51 C57 . 110.98(19) no
C59 N52 C510 . 115.3(2) no
C511 N53 C512 . 115.5(2) no
C52 C51 C56 . 117.9(2) no
C53 C52 C51 . 121.3(2) no
C52 C53 C54 . 121.3(2) no
C53 C54 C55 . 117.5(2) no
C53 C54 C57 . 122.1(2) no
C55 C54 C57 . 120.3(2) no
C56 C55 C54 . 121.2(2) no
C55 C56 C51 . 120.8(2) no
N51 C57 C54 . 113.3(2) no
N51 C58 C59 . 111.0(2) no
N52 C59 C58 . 110.0(2) no
N52 C510 C511 . 112.0(2) no
N53 C511 C510 . 109.0(2) no
N53 C512 C51 3 111.19(19) no
C68 N61 C67 . 113.29(18) no
C69 N62 C610 . 115.02(17) no
C612 N63 C611 . 112.47(18) no
C66 C61 C62 . 117.6(2) no
C66 C61 C612 3_665 120.2(2) no
C62 C61 C612 3_665 122.1(2) no
C63 C62 C61 . 120.8(2) no
C64 C63 C62 . 121.6(2) no
C63 C64 C65 . 117.5(2) no
C63 C64 C67 . 123.1(2) no
C65 C64 C67 . 119.4(2) no
C64 C65 C66 . 121.5(2) no
C61 C66 C65 . 121.0(2) no
N61 C67 C64 . 117.69(18) no
N61 C68 C69 . 110.22(18) no
N62 C69 C68 . 110.82(18) no
N62 C610 C611 . 112.51(17) no
N63 C611 C610 . 110.51(19) no
N63 C612 C61 3_665 112.8(2) no
C77 N71 C78 . 112.2(7) no
C710 N72 C79 . 115.1(8) no
C712 N73 C711 . 113.2(7) no
C76 C71 C72 . 119.3(5) no
C73 C72 C71 . 120.1(6) no
C72 C73 C74 . 120.7(6) no
C73 C74 C75 . 119.0(5) no
C73 C74 C77 . 121.3(6) no
C75 C74 C77 . 119.7(6) no
C76 C75 C74 . 120.4(6) no
C75 C76 C71 . 120.4(6) no
N71 C77 C74 . 118.6(7) no
N71 C78 C79 . 110.0(7) no
N72 C79 C78 . 110.1(7) no
N72 C710 C711 . 112.4(8) no
N73 C711 C710 . 110.5(7) no
N73 C712 C71 3 118.1(9) no

loop_
_geom_bond_atom_site_label_1
_geom_bond_atom_site_label_2
_geom_bond_site_symmetry_2
_geom_bond_distance
_geom_bond_publ_flag
S1 O11 . 1.443(2) y
S1 O12 . 1.445(2) y
S1 C21 . 1.746(2) y
S1 C11 . 1.761(2) y
O14 C14 . 1.348(3) y
O24 C24 . 1.315(3) y
C11 C12 . 1.391(3) no
C11 C16 . 1.399(3) no
C12 C13 . 1.384(3) no
C13 C14 . 1.401(3) no
C14 C15 . 1.400(3) no
C15 C16 . 1.376(3) no
C21 C22 . 1.394(3) no
C21 C26 . 1.396(3) no
C22 C23 . 1.374(3) no
C23 C24 . 1.407(3) no
C24 C25 . 1.415(3) no
C25 C26 . 1.377(3) no
S2 O22 . 1.434(2) y
S2 O21 . 1.443(2) y
S2 C41 . 1.746(2) y
S2 C31 . 1.754(2) y
O34 C34 . 1.353(3) y
O44 C44 . 1.320(3) y
C31 C36 . 1.389(3) no
C31 C32 . 1.397(3) no
C32 C33 . 1.377(3) no
C33 C34 . 1.387(3) no
C34 C35 . 1.393(3) no
C35 C36 . 1.383(3) no
C41 C42 . 1.387(3) no
C41 C46 . 1.396(3) no
C42 C43 . 1.379(3) no
C43 C44 . 1.408(3) no
C44 C45 . 1.413(3) no
C45 C46 . 1.373(3) no
N51 C58 . 1.461(3) y
N51 C57 . 1.463(3) y
N52 C59 . 1.483(3) y
N52 C510 . 1.488(3) y
N53 C511 . 1.445(3) y
N53 C512 . 1.461(3) y
C51 C512 3_555 1.510(3) no
C51 C52 . 1.385(4) no
C51 C56 . 1.391(3) no
C52 C53 . 1.384(3) no
C53 C54 . 1.386(3) no
C54 C55 . 1.395(4) no
C54 C57 . 1.512(3) no
C55 C56 . 1.387(4) no
C58 C59 . 1.513(4) no
C510 C511 . 1.515(4) no
N61 C68 . 1.452(3) y
N61 C67 . 1.459(3) y
N62 C69 . 1.482(3) y
N62 C610 . 1.484(3) y
N63 C612 . 1.458(3) y
N63 C611 . 1.464(3) y
C61 C66 . 1.389(3) no
C61 C62 . 1.395(3) no
C61 C612 3_665 1.511(3) no
C62 C63 . 1.394(3) no
C63 C64 . 1.384(3) no
C64 C65 . 1.386(3) no
C64 C67 . 1.521(3) no
C65 C66 . 1.391(3) no
C68 C69 . 1.514(3) no
C610 C611 . 1.518(3) no
C612 C61 3_665 1.511(3) no
N71 C77 . 1.457(4) y
N71 C78 . 1.458(4) y
N72 C710 . 1.482(4) y
N72 C79 . 1.484(4) y
N73 C712 . 1.457(4) y
N73 C711 . 1.458(4) y
C71 C712 3_555 1.517(12) no
C71 C76 . 1.391(4) no
C71 C72 . 1.392(4) no
C72 C73 . 1.390(4) no
C73 C74 . 1.390(4) no
C74 C75 . 1.392(4) no
C74 C77 . 1.517(4) no
C75 C76 . 1.389(4) no
C78 C79 . 1.514(4) no
C710 C711 . 1.516(4) no

loop_
_geom_hbond_atom_site_label_D
_geom_hbond_atom_site_label_H
_geom_hbond_atom_site_label_A
_geom_hbond_site_symmetry_A
_geom_hbond_distance_DH
_geom_hbond_distance_HA
_geom_hbond_distance_DA
_geom_hbond_angle_DHA
_geom_hbond_publ_flag
O14 H14 O44 . .84 1.68 2.496(2) 165 yes
O34 H34 O24 1_455 .84 1.67 2.501(2) 171 yes
N51 H51A O21 . .92 2.38 3.092(3) 134 yes
N52 H52A O34 3 .92 2.20 2.914(3) 134 yes
N52 H52B O24 1_445 .92 1.71 2.612(3) 167 yes
N61 H61A O12 3_665 .92 2.33 3.134(3) 145 yes
N62 H62A O14 . .92 2.10 2.898(2) 144 yes
N62 H62B O44 3_655 .92 1.75 2.652(2) 168 yes
C12 H12 O11 . .95 2.54 2.915(3) 104 no
C22 H22 N61 4 .95 2.57 3.428(3) 150 no
C26 H26 O12 . .95 2.50 2.895(3) 105 no
C36 H36 O22 . .95 2.54 2.908(3) 103 no
C42 H42 O21 . .95 2.50 2.889(3) 104 no
C43 H43 O14 3_655 .95 2.56 3.443(3) 155 no
C59 H59B O22 2_545 .99 2.32 3.156(3) 141 no
C610 H61C O11 4_454 .99 2.50 3.334(3) 142 no
C69 H69B O11 4_454 .99 2.37 3.232(3) 145 no

loop_
_geom_torsion_atom_site_label_1
_geom_torsion_atom_site_label_2
_geom_torsion_atom_site_label_3
_geom_torsion_atom_site_label_4
_geom_torsion_site_symmetry_1
_geom_torsion_site_symmetry_4
_geom_torsion
_geom_torsion_publ_flag
O11 S1 C11 C12 . . -14.0(2) y
O12 S1 C11 C12 . . -142.55(18) no
C21 S1 C11 C12 . . 102.26(19) no
O11 S1 C11 C16 . . 166.21(17) no
O12 S1 C11 C16 . . 37.6(2) no
C21 S1 C11 C16 . . -77.54(19) no
C16 C11 C12 C13 . . -1.4(3) no
S1 C11 C12 C13 . . 178.80(17) no
C11 C12 C13 C14 . . -.3(3) no
C12 C13 C14 O14 . . -178.6(2) no
C12 C13 C14 C15 . . 2.3(3) no
O14 C14 C15 C16 . . 178.33(19) no
C13 C14 C15 C16 . . -2.5(3) no
C14 C15 C16 C11 . . .8(3) no
C12 C11 C16 C15 . . 1.2(3) no
S1 C11 C16 C15 . . -179.04(17) no
O11 S1 C21 C22 . . 46.2(2) no
O12 S1 C21 C22 . . 175.70(17) no
C11 S1 C21 C22 . . -68.82(19) no
O11 S1 C21 C26 . . -136.80(18) no
O12 S1 C21 C26 . . -7.3(2) y
C11 S1 C21 C26 . . 108.19(19) no
C26 C21 C22 C23 . . .2(3) no
S1 C21 C22 C23 . . 177.19(17) no
C21 C22 C23 C24 . . -1.1(3) no
C22 C23 C24 O24 . . -176.2(2) no
C22 C23 C24 C25 . . 1.5(3) no
O24 C24 C25 C26 . . 176.8(2) no
C23 C24 C25 C26 . . -1.0(3) no
C24 C25 C26 C21 . . .1(4) no
C22 C21 C26 C25 . . .3(3) no
S1 C21 C26 C25 . . -176.67(18) no
O22 S2 C31 C36 . . 10.8(2) y
O21 S2 C31 C36 . . 139.84(18) no
C41 S2 C31 C36 . . -105.34(19) no
O22 S2 C31 C32 . . -167.76(18) no
O21 S2 C31 C32 . . -38.8(2) no
C41 S2 C31 C32 . . 76.1(2) no
C36 C31 C32 C33 . . -1.6(3) no
S2 C31 C32 C33 . . 177.01(18) no
C31 C32 C33 C34 . . -.3(4) no
C32 C33 C34 O34 . . -177.4(2) no
C32 C33 C34 C35 . . 2.2(3) no
O34 C34 C35 C36 . . 177.5(2) no
C33 C34 C35 C36 . . -2.1(3) no
C34 C35 C36 C31 . . .1(3) no
C32 C31 C36 C35 . . 1.7(3) no
S2 C31 C36 C35 . . -176.90(17) no
O22 S2 C41 C42 . . 135.38(19) no
O21 S2 C41 C42 . . 5.7(2) y
C31 S2 C41 C42 . . -109.2(2) no
O22 S2 C41 C46 . . -44.2(2) no
O21 S2 C41 C46 . . -173.94(19) no
C31 S2 C41 C46 . . 71.1(2) no
C46 C41 C42 C43 . . .3(3) no
S2 C41 C42 C43 . . -179.29(18) no
C41 C42 C43 C44 . . .8(3) no
C42 C43 C44 O44 . . -179.3(2) no
C42 C43 C44 C45 . . -1.1(3) no
O44 C44 C45 C46 . . 178.5(2) no
C43 C44 C45 C46 . . .2(3) no
C44 C45 C46 C41 . . .9(3) no
C42 C41 C46 C45 . . -1.2(4) no
S2 C41 C46 C45 . . 178.42(18) no
C56 C51 C52 C53 . . -.6(4) no
C51 C52 C53 C54 . . .7(4) no
C52 C53 C54 C55 . . .4(4) no
C52 C53 C54 C57 . . -176.1(2) no
C53 C54 C55 C56 . . -1.7(4) no
C57 C54 C55 C56 . . 174.9(2) no
C54 C55 C56 C51 . . 1.8(4) no
C52 C51 C56 C55 . . -.6(4) no
C58 N51 C57 C54 . . 172.4(2) no
C53 C54 C57 N51 . . -24.2(3) y
C55 C54 C57 N51 . . 159.4(2) no
C57 N51 C58 C59 . . 176.14(19) no
C510 N52 C59 C58 . . -167.1(2) no
N51 C58 C59 N52 . . -68.4(3) no
C59 N52 C510 C511 . . -59.7(3) no
C512 N53 C511 C510 . . 173.0(2) no
N52 C510 C511 N53 . . -47.8(3) no
C511 N53 C512 C51 . 3_555 -171.56(19) no
C66 C61 C62 C63 . . 1.4(4) no
C612 C61 C62 C63 3_665 . -175.4(2) no
C61 C62 C63 C64 . . 1.4(4) no
C62 C63 C64 C65 . . -2.5(4) no
C62 C63 C64 C67 . . 179.4(2) no
C63 C64 C65 C66 . . .8(3) no
C67 C64 C65 C66 . . 179.0(2) no
C62 C61 C66 C65 . . -3.1(3) no
C612 C61 C66 C65 3_665 . 173.8(2) no
C64 C65 C66 C61 . . 2.0(4) no
C68 N61 C67 C64 . . -67.5(2) no
C63 C64 C67 N61 . . -14.9(3) y
C65 C64 C67 N61 . . 166.99(19) no
C67 N61 C68 C69 . . 172.08(17) no
C610 N62 C69 C68 . . -171.77(17) no
N61 C68 C69 N62 . . 170.13(17) no
C69 N62 C610 C611 . . -62.4(2) no
C612 N63 C611 C610 . . -179.30(19) no
N62 C610 C611 N63 . . -49.3(2) no
C611 N63 C612 C61 . 3_665 -172.6(2) no
C76 C71 C72 C73 . . .00(3) no
C71 C72 C73 C74 . . .00(3) no
C72 C73 C74 C75 . . .00(7) no
C72 C73 C74 C77 . . 180.00(4) no
C73 C74 C75 C76 . . .00(9) no
C77 C74 C75 C76 . . 180.00(6) no
C74 C75 C76 C71 . . .00(9) no
C72 C71 C76 C75 . . .00(7) no
C78 N71 C77 C74 . . -67(2) no
C73 C74 C77 N71 . . -16(2) y
C75 C74 C77 N71 . . 164.4(13) no
C77 N71 C78 C79 . . 177(2) no
C710 N72 C79 C78 . . -174(3) no
N71 C78 C79 N72 . . 171(3) no
C79 N72 C710 C711 . . -72(4) no
C712 N73 C711 C710 . . 175(3) no
N72 C710 C711 N73 . . -32(4) no
C711 N73 C712 C71 . 3_555 178(2) no
